data_1545605
loop_
_publ_author_name
'Pedersen, Anders H.'
'Geoghegan, Blaise L.'
'Nichol, Gary S.'
'Lupton, David W.'
'Murray, Keith S.'
'Mart\'inez-Lillo, Jos\'e'
'Gass, Ian A.'
'Brechin, Euan K.'

_publ_section_title
;
 Hexahalorhenate(iv) salts of metal oxazolidine nitroxides.
;
_journal_issue 16
_journal_name_full 'Dalton transactions (Cambridge, England : 2003)'
_journal_page_first 5250
_journal_page_last 5259
_journal_paper_doi 10.1039/c7dt00752c
_journal_volume 46
_journal_year 2017
_chemical_formula_moiety 'Cl6 Re, C30 H32 Co N6 O4, 2(C2 H3 N)'
_chemical_formula_sum 'C34 H38 Cl6 Co N8 O4 Re'
_chemical_formula_weight 1080.55
_space_group_crystal_system triclinic
_space_group_IT_number 2
_space_group_name_Hall '-P 1'
_space_group_name_H-M_alt 'P -1'
_symmetry_space_group_name_Hall '-P 1'
_symmetry_space_group_name_H-M 'P -1'
_atom_sites_solution_hydrogens geom
_atom_sites_solution_primary iterative
_audit_creation_date 2016-06-17
_audit_creation_method
;
Olex2 1.2
(compiled 2016.02.19 svn.r3266 for OlexSys, GUI svn.r5155)
;
_audit_update_record
;
2017-02-24 deposited with the CCDC.
2017-03-20 downloaded from the CCDC.
;
_cell_angle_alpha 80.2539(19)
_cell_angle_beta 78.1007(19)
_cell_angle_gamma 88.8645(16)
_cell_formula_units_Z 1
_cell_length_a 8.09457(16)
_cell_length_b 10.9775(2)
_cell_length_c 11.5719(3)
_cell_measurement_reflns_used 22407
_cell_measurement_temperature 120.01(10)
_cell_measurement_theta_max 37.4980
_cell_measurement_theta_min 3.5240
_cell_volume 991.52(4)
_computing_cell_refinement
;
CrysAlisPro, Agilent Technologies,
Version 1.171.37.35e (release 07-10-2014 CrysAlis171 .NET)
(compiled Oct  7 2014,17:20:27)
;
_computing_data_collection
;
CrysAlisPro, Agilent Technologies,
Version 1.171.37.35e (release 07-10-2014 CrysAlis171 .NET)
(compiled Oct  7 2014,17:20:27)
;
_computing_data_reduction
;
CrysAlisPro, Agilent Technologies,
Version 1.171.37.35e (release 07-10-2014 CrysAlis171 .NET)
(compiled Oct  7 2014,17:20:27)
;
_computing_molecular_graphics 'Olex2 (Dolomanov et al., 2009)'
_computing_publication_material 'Olex2 (Dolomanov et al., 2009)'
_computing_structure_refinement 'ShelXL (Sheldrick, 2015)'
_computing_structure_solution 'olex2.solve (Bourhis et al., 2015)'
_diffrn_ambient_environment N~2~
_diffrn_ambient_temperature 120.01(10)
_diffrn_detector 'CCD plate'
_diffrn_detector_area_resol_mean 5.1574
_diffrn_detector_type Atlas
_diffrn_measured_fraction_theta_full 0.998
_diffrn_measured_fraction_theta_max 0.961
_diffrn_measurement_details
;
#__ type_ start__ end____ width___ exp.time_
  1 omega  -89.00  -29.00   0.5000    4.0000
omega____ theta____ kappa____ phi______ frames
    -      -29.1117  133.0000  -87.3350 120

#__ type_ start__ end____ width___ exp.time_
  2 omega -115.00  -55.00   0.5000    4.0000
omega____ theta____ kappa____ phi______ frames
    -      -29.1117  178.0000  120.0000 120

#__ type_ start__ end____ width___ exp.time_
  3 omega   -7.00   19.00   0.5000    4.0000
omega____ theta____ kappa____ phi______ frames
    -      -29.1117 -114.0000   56.4228 52

#__ type_ start__ end____ width___ exp.time_
  4 omega  -20.00   71.00   0.5000    4.0000
omega____ theta____ kappa____ phi______ frames
    -       30.6742  -99.0000 -180.0000 182

#__ type_ start__ end____ width___ exp.time_
  5 omega  -20.00   71.00   0.5000    4.0000
omega____ theta____ kappa____ phi______ frames
    -       30.6742  -99.0000   90.0000 182

#__ type_ start__ end____ width___ exp.time_
  6 omega  -20.00   71.00   0.5000    4.0000
omega____ theta____ kappa____ phi______ frames
    -       30.6742  -99.0000   60.0000 182

#__ type_ start__ end____ width___ exp.time_
  7 omega  -42.00   53.00   0.5000    4.0000
omega____ theta____ kappa____ phi______ frames
    -       30.6742  -38.0000 -120.0000 190

#__ type_ start__ end____ width___ exp.time_
  8 omega  -56.00  117.00   0.5000    4.0000
omega____ theta____ kappa____ phi______ frames
    -       30.6742    0.0000  -90.0000 346

#__ type_ start__ end____ width___ exp.time_
  9 omega    4.00  101.00   0.5000    4.0000
omega____ theta____ kappa____ phi______ frames
    -       30.6742   57.0000  -60.0000 194

#__ type_ start__ end____ width___ exp.time_
 10 omega    4.00  101.00   0.5000    4.0000
omega____ theta____ kappa____ phi______ frames
    -       30.6742   57.0000 -180.0000 194

#__ type_ start__ end____ width___ exp.time_
 11 omega    4.00   41.00   0.5000    4.0000
omega____ theta____ kappa____ phi______ frames
    -       30.6742   57.0000   30.0000 74
;
_diffrn_measurement_device 'four-circle diffractometer'
_diffrn_measurement_device_type 'SuperNova, Dual, Cu at zero, Atlas'
_diffrn_measurement_method '\w scans'
_diffrn_orient_matrix_UB_11 -0.0484435000
_diffrn_orient_matrix_UB_12 -0.0524766000
_diffrn_orient_matrix_UB_13 0.0327737000
_diffrn_orient_matrix_UB_21 0.0698289000
_diffrn_orient_matrix_UB_22 -0.0384330000
_diffrn_orient_matrix_UB_23 -0.0152014000
_diffrn_orient_matrix_UB_31 0.0282576000
_diffrn_orient_matrix_UB_32 0.0082618000
_diffrn_orient_matrix_UB_33 0.0522862000
_diffrn_radiation_monochromator mirror
_diffrn_radiation_probe x-ray
_diffrn_radiation_type MoK\a
_diffrn_radiation_wavelength 0.71073
_diffrn_reflns_av_R_equivalents 0.0321
_diffrn_reflns_av_unetI/netI 0.0320
_diffrn_reflns_Laue_measured_fraction_full 0.998
_diffrn_reflns_Laue_measured_fraction_max 0.961
_diffrn_reflns_limit_h_max 13
_diffrn_reflns_limit_h_min -13
_diffrn_reflns_limit_k_max 18
_diffrn_reflns_limit_k_min -18
_diffrn_reflns_limit_l_max 19
_diffrn_reflns_limit_l_min -19
_diffrn_reflns_number 36771
_diffrn_reflns_point_group_measured_fraction_full 0.998
_diffrn_reflns_point_group_measured_fraction_max 0.961
_diffrn_reflns_theta_full 26.000
_diffrn_reflns_theta_max 37.651
_diffrn_reflns_theta_min 3.164
_diffrn_source 'SuperNova (Mo) X-ray Source'
_exptl_absorpt_coefficient_mu 3.921
_exptl_absorpt_correction_T_max 0.750
_exptl_absorpt_correction_T_min 0.467
_exptl_absorpt_correction_type gaussian
_exptl_absorpt_process_details
;
CrysAlisPro, Agilent Technologies,
Version 1.171.37.35e (release 07-10-2014 CrysAlis171 .NET)
(compiled Oct  7 2014,17:20:27)
Numerical absorption correction based on gaussian integration over
            a multifaceted crystal model
Empirical absorption correction using spherical harmonics,
 implemented in SCALE3 ABSPACK scaling algorithm.
;
_exptl_crystal_colour black
_exptl_crystal_colour_primary black
_exptl_crystal_density_diffrn 1.810
_exptl_crystal_description prism
_exptl_crystal_F_000 534
_exptl_crystal_size_max 0.3024
_exptl_crystal_size_mid 0.1101
_exptl_crystal_size_min 0.0836
_refine_diff_density_max 0.770
_refine_diff_density_min -0.731
_refine_diff_density_rms 0.105
_refine_ls_extinction_method none
_refine_ls_goodness_of_fit_ref 1.032
_refine_ls_hydrogen_treatment constr
_refine_ls_matrix_type full
_refine_ls_number_parameters 260
_refine_ls_number_reflns 10126
_refine_ls_number_restraints 0
_refine_ls_restrained_S_all 1.032
_refine_ls_R_factor_all 0.0231
_refine_ls_R_factor_gt 0.0222
_refine_ls_shift/su_max 0.001
_refine_ls_shift/su_mean 0.000
_refine_ls_structure_factor_coef Fsqd
_refine_ls_weighting_details 'w=1/[\s^2^(Fo^2^)+(0.0173P)^2^+0.2302P] where P=(Fo^2^+2Fc^2^)/3'
_refine_ls_weighting_scheme calc
_refine_ls_wR_factor_gt 0.0453
_refine_ls_wR_factor_ref 0.0458
_reflns_Friedel_coverage 0.000
_reflns_number_gt 9918
_reflns_number_total 10126
_reflns_threshold_expression 'I > 2\s(I)'
_cod_data_source_file c7dt00752c2.cif
_cod_data_source_block eb16114_reint_refinalized
_cod_depositor_comments 'Adding full bibliography for 1545597--1545607.cif.'
_cod_original_cell_volume 991.53(4)
_cod_database_code 1545605
_chemical_oxdiff_formula 'C15 H16 Cl6 Co N3 O2 Re'
_chemical_oxdiff_usercomment '@ 120 K AHP333 '
_shelx_space_group_comment
;
The symmetry employed for this shelxl refinement is uniquely defined
by the following loop, which should always be used as a source of
symmetry information in preference to the above space-group names.
They are only intended as comments.
;
_reflns_odcompleteness_completeness 99.85
_reflns_odcompleteness_iscentric 1
_reflns_odcompleteness_theta 26.32
_olex2_refinement_description
;
1. Fixed Uiso
 At 1.2 times of:
  All C(H) groups, All C(H,H) groups
 At 1.5 times of:
  All C(H,H,H) groups
2. Others
 Sof(N5)=1-FVAR(1)
 Sof(N4)=FVAR(1)
3.a Secondary CH2 refined with riding coordinates:
 C12(H12A,H12B)
3.b Aromatic/amide H refined with riding coordinates:
 C1(H1), C2(H2), C3(H3), C4(H4), C6(H6), C7(H7), C8(H8), C9(H9)
3.c Idealised Me refined as rotating group:
 C14(H14A,H14B,H14C), C15(H15A,H15B,H15C), C17(H17A,H17B,H17C)
;
_shelx_shelxl_version_number 2014/7
_olex2_submission_special_instructions 'No special instructions were received'

loop_
_space_group_symop_operation_xyz
'x, y, z'
'-x, -y, -z'

loop_
_atom_site_label
_atom_site_type_symbol
_atom_site_fract_x
_atom_site_fract_y
_atom_site_fract_z
_atom_site_U_iso_or_equiv
_atom_site_adp_type
_atom_site_occupancy
_atom_site_site_symmetry_order
_atom_site_calc_flag
_atom_site_refinement_flags_posn
_atom_site_refinement_flags_adp
_atom_site_refinement_flags_occupancy
_atom_site_disorder_assembly
_atom_site_disorder_group
Re1 Re 0.0000 0.5000 1.0000 0.01148(2) Uani 1 2 d S T P . .
Cl1 Cl 0.29351(4) 0.46761(4) 0.95349(3) 0.02171(6) Uani 1 1 d . . . . .
Cl2 Cl -0.04035(4) 0.29238(3) 1.10015(3) 0.01923(6) Uani 1 1 d . . . . .
Cl3 Cl -0.02866(5) 0.43397(3) 0.82057(3) 0.02047(6) Uani 1 1 d . . . . .
Co1 Co 0.5000 0.0000 0.5000 0.01044(4) Uani 1 2 d S T P . .
O1 O 0.71395(13) 0.07278(10) 0.49604(10) 0.02053(19) Uani 1 1 d . . . . .
O2 O 0.59859(13) 0.35930(10) 0.57472(11) 0.0221(2) Uani 1 1 d . . . . .
N1 N 0.43844(13) 0.15165(11) 0.40963(9) 0.01308(17) Uani 1 1 d . . . . .
N2 N 0.38817(13) 0.05996(10) 0.64587(9) 0.01286(17) Uani 1 1 d . . . . .
N3 N 0.70437(16) 0.16920(14) 0.55049(15) 0.0301(3) Uani 1 1 d . . . . .
C1 C 0.36381(17) 0.15409(16) 0.31525(12) 0.0200(3) Uani 1 1 d . . . . .
H1 H 0.3306 0.0801 0.2971 0.024 Uiso 1 1 calc R . . . .
C2 C 0.33559(19) 0.26451(18) 0.24483(13) 0.0272(3) Uani 1 1 d . . . . .
H2 H 0.2817 0.2650 0.1811 0.033 Uiso 1 1 calc R . . . .
C3 C 0.3886(2) 0.37396(17) 0.27050(14) 0.0299(4) Uani 1 1 d . . . . .
H3 H 0.3743 0.4487 0.2224 0.036 Uiso 1 1 calc R . . . .
C4 C 0.4637(2) 0.37160(14) 0.36898(14) 0.0232(3) Uani 1 1 d . . . . .
H4 H 0.4995 0.4444 0.3879 0.028 Uiso 1 1 calc R . . . .
C5 C 0.48387(16) 0.25843(12) 0.43795(11) 0.0145(2) Uani 1 1 d . . . . .
C6 C 0.27563(17) -0.00950(13) 0.73296(11) 0.0169(2) Uani 1 1 d . . . . .
H6 H 0.2543 -0.0907 0.7262 0.020 Uiso 1 1 calc R . . . .
C7 C 0.19078(19) 0.03747(15) 0.83261(12) 0.0211(3) Uani 1 1 d . . . . .
H7 H 0.1147 -0.0122 0.8924 0.025 Uiso 1 1 calc R . . . .
C8 C 0.22035(19) 0.15889(15) 0.84241(12) 0.0215(3) Uani 1 1 d . . . . .
H8 H 0.1635 0.1919 0.9082 0.026 Uiso 1 1 calc R . . . .
C9 C 0.33623(18) 0.23060(13) 0.75241(12) 0.0182(2) Uani 1 1 d . . . . .
H9 H 0.3582 0.3124 0.7566 0.022 Uiso 1 1 calc R . . . .
C10 C 0.41841(16) 0.17722(12) 0.65608(11) 0.0133(2) Uani 1 1 d . . . . .
C11 C 0.55079(16) 0.24480(12) 0.55354(12) 0.0149(2) Uani 1 1 d . . . . .
C12 C 0.76353(19) 0.34672(15) 0.60634(14) 0.0229(3) Uani 1 1 d . . . . .
H12A H 0.7523 0.3201 0.6919 0.027 Uiso 1 1 calc R . . . .
H12B H 0.8257 0.4247 0.5830 0.027 Uiso 1 1 calc R . . . .
C13 C 0.85311(17) 0.24909(15) 0.53723(12) 0.0191(2) Uani 1 1 d . . . . .
C14 C 0.9856(2) 0.17803(17) 0.59606(16) 0.0282(3) Uani 1 1 d . . . . .
H14A H 1.0755 0.2335 0.5968 0.042 Uiso 1 1 calc GR . . . .
H14B H 1.0300 0.1141 0.5517 0.042 Uiso 1 1 calc GR . . . .
H14C H 0.9351 0.1417 0.6768 0.042 Uiso 1 1 calc GR . . . .
C15 C 0.9221(3) 0.3012(2) 0.40627(16) 0.0394(5) Uani 1 1 d . . . . .
H15A H 0.8380 0.3514 0.3744 0.059 Uiso 1 1 calc GR . . . .
H15B H 0.9506 0.2346 0.3621 0.059 Uiso 1 1 calc GR . . . .
H15C H 1.0212 0.3507 0.3995 0.059 Uiso 1 1 calc GR . . . .
N4 N 0.718(3) 0.0185(16) 0.8833(14) 0.039(2) Uani 0.45(7) 1 d . . . A 1
N5 N 0.6861(19) 0.043(2) 0.856(3) 0.044(3) Uani 0.55(7) 1 d . . . A 2
C16 C 0.6576(2) 0.11234(19) 0.91639(15) 0.0308(3) Uani 1 1 d . . . . .
C17 C 0.6042(2) 0.21548(18) 0.97722(17) 0.0325(4) Uani 1 1 d . . . . .
H17A H 0.6833 0.2830 0.9463 0.049 Uiso 1 1 calc GR . . . .
H17B H 0.5994 0.1910 1.0615 0.049 Uiso 1 1 calc GR . . . .
H17C H 0.4944 0.2410 0.9643 0.049 Uiso 1 1 calc GR . . . .

loop_
_atom_site_aniso_label
_atom_site_aniso_U_11
_atom_site_aniso_U_22
_atom_site_aniso_U_33
_atom_site_aniso_U_23
_atom_site_aniso_U_13
_atom_site_aniso_U_12
Re1 0.01254(3) 0.01103(3) 0.01140(3) -0.00154(2) -0.00392(2) -0.00022(2)
Cl1 0.01372(12) 0.02355(16) 0.02794(16) -0.00586(13) -0.00341(11) 0.00169(11)
Cl2 0.02567(15) 0.01362(13) 0.01831(13) 0.00070(10) -0.00683(11) -0.00221(11)
Cl3 0.02885(16) 0.01961(15) 0.01545(12) -0.00465(11) -0.00894(11) 0.00041(12)
Co1 0.01178(9) 0.01061(10) 0.00932(8) -0.00276(7) -0.00213(7) -0.00015(7)
O1 0.0163(4) 0.0140(4) 0.0301(5) -0.0098(4) 0.0030(4) -0.0018(3)
O2 0.0194(4) 0.0141(5) 0.0360(6) -0.0113(4) -0.0069(4) -0.0015(4)
N1 0.0130(4) 0.0150(5) 0.0113(4) -0.0024(3) -0.0026(3) 0.0008(3)
N2 0.0153(4) 0.0119(4) 0.0117(4) -0.0028(3) -0.0026(3) 0.0001(3)
N3 0.0148(5) 0.0262(7) 0.0599(10) -0.0283(7) -0.0154(6) 0.0067(5)
C1 0.0170(5) 0.0315(8) 0.0130(5) -0.0051(5) -0.0054(4) 0.0025(5)
C2 0.0205(6) 0.0445(10) 0.0147(6) 0.0007(6) -0.0049(5) 0.0111(6)
C3 0.0290(7) 0.0303(8) 0.0222(7) 0.0095(6) 0.0009(6) 0.0142(6)
C4 0.0272(7) 0.0132(6) 0.0246(6) 0.0021(5) 0.0003(5) 0.0051(5)
C5 0.0153(5) 0.0121(5) 0.0145(5) -0.0012(4) -0.0005(4) 0.0018(4)
C6 0.0201(6) 0.0161(6) 0.0132(5) -0.0018(4) -0.0005(4) -0.0003(4)
C7 0.0240(6) 0.0228(7) 0.0135(5) -0.0022(5) 0.0019(5) 0.0031(5)
C8 0.0268(7) 0.0247(7) 0.0135(5) -0.0074(5) -0.0028(5) 0.0083(5)
C9 0.0242(6) 0.0166(6) 0.0166(5) -0.0080(5) -0.0065(5) 0.0054(5)
C10 0.0165(5) 0.0123(5) 0.0128(5) -0.0038(4) -0.0053(4) 0.0020(4)
C11 0.0141(5) 0.0121(5) 0.0199(5) -0.0057(4) -0.0042(4) 0.0010(4)
C12 0.0243(6) 0.0209(7) 0.0271(7) -0.0087(6) -0.0093(5) -0.0046(5)
C13 0.0150(5) 0.0243(7) 0.0189(6) -0.0046(5) -0.0042(4) -0.0019(5)
C14 0.0202(6) 0.0340(9) 0.0354(8) -0.0095(7) -0.0148(6) 0.0023(6)
C15 0.0343(9) 0.0492(12) 0.0254(8) 0.0041(8) 0.0055(7) 0.0098(8)
N4 0.051(5) 0.042(3) 0.026(3) -0.008(3) -0.014(3) 0.001(3)
N5 0.051(3) 0.047(5) 0.042(6) -0.023(4) -0.012(3) 0.003(3)
C16 0.0357(8) 0.0358(9) 0.0209(7) -0.0070(6) -0.0031(6) -0.0090(7)
C17 0.0331(8) 0.0323(9) 0.0366(9) -0.0122(7) -0.0129(7) 0.0035(7)

loop_
_atom_type_symbol
_atom_type_description
_atom_type_scat_dispersion_real
_atom_type_scat_dispersion_imag
_atom_type_scat_source
C C 0.0033 0.0016 'International Tables Vol C Tables 4.2.6.8 and 6.1.1.4'
H H 0.0000 0.0000 'International Tables Vol C Tables 4.2.6.8 and 6.1.1.4'
Cl Cl 0.1484 0.1585 'International Tables Vol C Tables 4.2.6.8 and 6.1.1.4'
Co Co 0.3494 0.9721 'International Tables Vol C Tables 4.2.6.8 and 6.1.1.4'
N N 0.0061 0.0033 'International Tables Vol C Tables 4.2.6.8 and 6.1.1.4'
O O 0.0106 0.0060 'International Tables Vol C Tables 4.2.6.8 and 6.1.1.4'
Re Re -1.0185 7.2310 'International Tables Vol C Tables 4.2.6.8 and 6.1.1.4'

loop_
_exptl_crystal_face_index_h
_exptl_crystal_face_index_k
_exptl_crystal_face_index_l
_exptl_crystal_face_perp_dist
_exptl_oxdiff_crystal_face_indexfrac_h
_exptl_oxdiff_crystal_face_indexfrac_k
_exptl_oxdiff_crystal_face_indexfrac_l
_exptl_oxdiff_crystal_face_x
_exptl_oxdiff_crystal_face_y
_exptl_oxdiff_crystal_face_z
0 -3 -4 0.0418 0.0033 -3.0006 -3.9968 0.0263 0.1763 -0.2337
0 3 4 0.0418 -0.0033 3.0006 3.9968 -0.0263 -0.1763 0.2337
3 4 1 0.0990 2.9985 4.0055 1.0005 -0.3227 0.0402 0.1701
-3 -4 -1 0.0990 -2.9985 -4.0055 -1.0005 0.3227 -0.0402 -0.1701
-2 1 -2 0.1276 -2.0007 0.9973 -1.9998 -0.0210 -0.1476 -0.1529
2 -1 2 0.1276 2.0007 -0.9973 1.9998 0.0210 0.1476 0.1529
0 -1 2 0.0492 -0.0002 -1.0003 1.9987 0.1180 0.0081 0.0962
0 1 -2 0.0492 0.0002 1.0003 -1.9987 -0.1180 -0.0081 -0.0962
3 -1 -4 0.1023 3.0034 -0.9955 -3.9954 -0.2242 0.3087 -0.1323
-3 1 4 0.1023 -3.0034 0.9955 3.9954 0.2242 -0.3087 0.1323
0 -2 1 0.0549 0.0008 -2.0005 0.9995 0.1377 0.0617 0.0358
0 2 -1 0.0549 -0.0008 2.0005 -0.9995 -0.1377 -0.0617 -0.0358
0 -4 -3 0.0496 0.0035 -4.0009 -2.9974 0.1115 0.1996 -0.1897
0 4 3 0.0496 -0.0035 4.0009 2.9974 -0.1115 -0.1996 0.1897

loop_
_geom_angle_atom_site_label_1
_geom_angle_atom_site_label_2
_geom_angle_atom_site_label_3
_geom_angle
_geom_angle_site_symmetry_1
_geom_angle_site_symmetry_3
Cl1 Re1 Cl1 180.0 2_567 .
Cl1 Re1 Cl2 90.488(13) 2_567 .
Cl1 Re1 Cl2 89.512(13) . .
Cl1 Re1 Cl2 90.488(13) . 2_567
Cl1 Re1 Cl2 89.513(13) 2_567 2_567
Cl1 Re1 Cl3 90.089(13) 2_567 2_567
Cl1 Re1 Cl3 89.911(13) . 2_567
Cl1 Re1 Cl3 89.910(13) 2_567 .
Cl1 Re1 Cl3 90.089(13) . .
Cl2 Re1 Cl2 180.0 2_567 .
Cl3 Re1 Cl2 89.183(12) 2_567 2_567
Cl3 Re1 Cl2 90.816(12) . 2_567
Cl3 Re1 Cl2 90.817(12) 2_567 .
Cl3 Re1 Cl2 89.183(12) . .
Cl3 Re1 Cl3 180.0 2_567 .
O1 Co1 O1 180.0 2_656 .
O1 Co1 N1 89.36(5) 2_656 2_656
O1 Co1 N1 89.36(5) . .
O1 Co1 N1 90.64(5) . 2_656
O1 Co1 N1 90.64(5) 2_656 .
O1 Co1 N2 94.24(4) 2_656 2_656
O1 Co1 N2 85.76(4) . 2_656
O1 Co1 N2 94.24(4) . .
O1 Co1 N2 85.76(4) 2_656 .
N1 Co1 N1 180.0 . 2_656
N1 Co1 N2 88.08(4) . .
N1 Co1 N2 91.92(4) . 2_656
N1 Co1 N2 88.08(4) 2_656 2_656
N1 Co1 N2 91.92(4) 2_656 .
N2 Co1 N2 180.0 . 2_656
N3 O1 Co1 113.99(8) . .
C11 O2 C12 108.18(11) . .
C1 N1 Co1 122.55(10) . .
C5 N1 Co1 117.52(8) . .
C5 N1 C1 119.75(12) . .
C6 N2 Co1 122.47(9) . .
C10 N2 Co1 118.38(9) . .
C10 N2 C6 119.04(11) . .
O1 N3 C11 117.68(11) . .
O1 N3 C13 120.73(12) . .
C13 N3 C11 110.02(12) . .
N1 C1 H1 119.3 . .
N1 C1 C2 121.32(15) . .
C2 C1 H1 119.3 . .
C1 C2 H2 120.5 . .
C3 C2 C1 119.09(14) . .
C3 C2 H2 120.5 . .
C2 C3 H3 120.2 . .
C2 C3 C4 119.58(14) . .
C4 C3 H3 120.2 . .
C3 C4 H4 120.8 . .
C5 C4 C3 118.50(15) . .
C5 C4 H4 120.8 . .
N1 C5 C4 121.67(13) . .
N1 C5 C11 114.99(11) . .
C4 C5 C11 123.29(13) . .
N2 C6 H6 119.3 . .
N2 C6 C7 121.42(13) . .
C7 C6 H6 119.3 . .
C6 C7 H7 120.2 . .
C8 C7 C6 119.54(13) . .
C8 C7 H7 120.2 . .
C7 C8 H8 120.5 . .
C7 C8 C9 119.01(12) . .
C9 C8 H8 120.5 . .
C8 C9 H9 120.8 . .
C10 C9 C8 118.44(13) . .
C10 C9 H9 120.8 . .
N2 C10 C9 122.53(12) . .
N2 C10 C11 113.95(10) . .
C9 C10 C11 123.52(12) . .
O2 C11 N3 104.81(10) . .
O2 C11 C5 111.27(11) . .
O2 C11 C10 112.87(11) . .
N3 C11 C5 113.20(11) . .
N3 C11 C10 105.72(12) . .
C10 C11 C5 108.88(10) . .
O2 C12 H12A 110.7 . .
O2 C12 H12B 110.7 . .
O2 C12 C13 105.14(10) . .
H12A C12 H12B 108.8 . .
C13 C12 H12A 110.7 . .
C13 C12 H12B 110.7 . .
N3 C13 C12 96.89(11) . .
N3 C13 C14 109.86(13) . .
N3 C13 C15 110.89(14) . .
C14 C13 C12 113.94(12) . .
C15 C13 C12 112.24(14) . .
C15 C13 C14 112.06(13) . .
C13 C14 H14A 109.5 . .
C13 C14 H14B 109.5 . .
C13 C14 H14C 109.5 . .
H14A C14 H14B 109.5 . .
H14A C14 H14C 109.5 . .
H14B C14 H14C 109.5 . .
C13 C15 H15A 109.5 . .
C13 C15 H15B 109.5 . .
C13 C15 H15C 109.5 . .
H15A C15 H15B 109.5 . .
H15A C15 H15C 109.5 . .
H15B C15 H15C 109.5 . .
N4 C16 C17 167.5(13) . .
N5 C16 C17 169(2) . .
C16 C17 H17A 109.5 . .
C16 C17 H17B 109.5 . .
C16 C17 H17C 109.5 . .
H17A C17 H17B 109.5 . .
H17A C17 H17C 109.5 . .
H17B C17 H17C 109.5 . .

loop_
_geom_bond_atom_site_label_1
_geom_bond_atom_site_label_2
_geom_bond_distance
_geom_bond_site_symmetry_2
Re1 Cl1 2.3590(3) 2_567
Re1 Cl1 2.3590(3) .
Re1 Cl2 2.3714(3) .
Re1 Cl2 2.3714(3) 2_567
Re1 Cl3 2.3675(3) 2_567
Re1 Cl3 2.3676(3) .
Co1 O1 1.9103(10) 2_656
Co1 O1 1.9103(10) .
Co1 N1 1.9251(11) .
Co1 N1 1.9251(11) 2_656
Co1 N2 1.9556(10) .
Co1 N2 1.9556(10) 2_656
O1 N3 1.3137(16) .
O2 C11 1.3973(16) .
O2 C12 1.4535(18) .
N1 C1 1.3491(16) .
N1 C5 1.3467(17) .
N2 C6 1.3476(17) .
N2 C10 1.3442(16) .
N3 C11 1.4786(17) .
N3 C13 1.4705(19) .
C1 H1 0.9300 .
C1 C2 1.384(2) .
C2 H2 0.9300 .
C2 C3 1.382(3) .
C3 H3 0.9300 .
C3 C4 1.394(2) .
C4 H4 0.9300 .
C4 C5 1.3845(19) .
C5 C11 1.5274(18) .
C6 H6 0.9300 .
C6 C7 1.3885(18) .
C7 H7 0.9300 .
C7 C8 1.386(2) .
C8 H8 0.9300 .
C8 C9 1.390(2) .
C9 H9 0.9300 .
C9 C10 1.3886(17) .
C10 C11 1.5217(19) .
C12 H12A 0.9700 .
C12 H12B 0.9700 .
C12 C13 1.528(2) .
C13 C14 1.520(2) .
C13 C15 1.519(2) .
C14 H14A 0.9600 .
C14 H14B 0.9600 .
C14 H14C 0.9600 .
C15 H15A 0.9600 .
C15 H15B 0.9600 .
C15 H15C 0.9600 .
N4 C16 1.219(17) .
N5 C16 1.110(7) .
C16 C17 1.445(3) .
C17 H17A 0.9600 .
C17 H17B 0.9600 .
C17 H17C 0.9600 .

loop_
_geom_torsion_atom_site_label_1
_geom_torsion_atom_site_label_2
_geom_torsion_atom_site_label_3
_geom_torsion_atom_site_label_4
_geom_torsion
Co1 O1 N3 C11 -29.26(19)
Co1 O1 N3 C13 -168.87(11)
Co1 N1 C1 C2 -173.72(10)
Co1 N1 C5 C4 172.00(10)
Co1 N1 C5 C11 -10.60(14)
Co1 N2 C6 C7 -176.34(10)
Co1 N2 C10 C9 175.51(10)
Co1 N2 C10 C11 -4.90(14)
O1 N3 C11 O2 -159.04(14)
O1 N3 C11 C5 -37.6(2)
O1 N3 C11 C10 81.49(17)
O1 N3 C13 C12 174.62(15)
O1 N3 C13 C14 -66.81(19)
O1 N3 C13 C15 57.6(2)
O2 C12 C13 N3 -37.56(15)
O2 C12 C13 C14 -152.91(13)
O2 C12 C13 C15 78.37(16)
N1 C1 C2 C3 1.5(2)
N1 C5 C11 O2 178.60(11)
N1 C5 C11 N3 60.88(15)
N1 C5 C11 C10 -56.38(14)
N2 C6 C7 C8 0.9(2)
N2 C10 C11 O2 -170.92(11)
N2 C10 C11 N3 -56.91(13)
N2 C10 C11 C5 65.01(13)
C1 N1 C5 C4 -3.27(19)
C1 N1 C5 C11 174.13(11)
C1 C2 C3 C4 -2.3(2)
C2 C3 C4 C5 0.4(2)
C3 C4 C5 N1 2.4(2)
C3 C4 C5 C11 -174.78(13)
C4 C5 C11 O2 -4.05(17)
C4 C5 C11 N3 -121.78(14)
C4 C5 C11 C10 120.97(14)
C5 N1 C1 C2 1.30(19)
C6 N2 C10 C9 -0.94(18)
C6 N2 C10 C11 178.65(11)
C6 C7 C8 C9 -0.7(2)
C7 C8 C9 C10 -0.2(2)
C8 C9 C10 N2 1.1(2)
C8 C9 C10 C11 -178.48(12)
C9 C10 C11 O2 8.67(18)
C9 C10 C11 N3 122.68(13)
C9 C10 C11 C5 -115.40(13)
C10 N2 C6 C7 -0.04(19)
C11 O2 C12 C13 31.55(15)
C11 N3 C13 C12 32.25(15)
C11 N3 C13 C14 150.82(13)
C11 N3 C13 C15 -84.76(16)
C12 O2 C11 N3 -10.50(15)
C12 O2 C11 C5 -133.19(12)
C12 O2 C11 C10 104.06(13)
C13 N3 C11 O2 -15.39(16)
C13 N3 C11 C5 106.04(13)
C13 N3 C11 C10 -134.86(12)
